data_7204222
loop_
_publ_author_name
'Thorfinnur Gunnlaugsson'
'Mark Nieuwenhuyzen'
'Ludovic Richard'
'Vera Thoss'

_publ_section_title
;
 Novel sodium-selective fluorescent PET and optically based
 chemosensors: towards Na+ determination in serum
;
_journal_issue 1
_journal_name_full 'J. Chem. Soc., Perkin Trans. 2'
_journal_page_first 141
_journal_page_last 150
_journal_paper_doi 10.1039/b106474f
_journal_year 2002
_chemical_formula_sum 'C23 H30 N4 O7'
_chemical_formula_weight 474.51
_chemical_name_systematic
; 
? 
;
_space_group_IT_number 14
_symmetry_cell_setting monoclinic
_symmetry_space_group_name_Hall '-P 2ybc'
_symmetry_space_group_name_H-M 'P 1 21/c 1'
_atom_sites_solution_hydrogens geom
_atom_sites_solution_primary direct
_atom_sites_solution_secondary difmap
_audit_creation_method SHELXL-97
_cell_angle_alpha 90.00
_cell_angle_beta 105.703(8)
_cell_angle_gamma 90.00
_cell_formula_units_Z 4
_cell_length_a 14.161(5)
_cell_length_b 7.521(3)
_cell_length_c 22.967(9)
_cell_measurement_reflns_used 2027
_cell_measurement_temperature 153(2)
_cell_measurement_theta_max 21
_cell_measurement_theta_min 2.5
_cell_volume 2354.8(16)
_computing_cell_refinement 'Bruker SMART'
_computing_data_collection 'Bruker SMART'
_computing_data_reduction 'Bruker SHELXTL'
_computing_molecular_graphics 'Bruker SHELXTL'
_computing_publication_material 'Bruker SHELXTL'
_computing_structure_refinement 'SHELXL-97 (Sheldrick, 1997)'
_computing_structure_solution 'SHELXS-97 (Sheldrick, 1990)'
_diffrn_ambient_temperature 153(2)
_diffrn_measured_fraction_theta_full 1.000
_diffrn_measured_fraction_theta_max 1.000
_diffrn_measurement_device_type 'CCD area detector'
_diffrn_measurement_method 'phi and omega scans'
_diffrn_radiation_monochromator graphite
_diffrn_radiation_source 'fine-focus sealed tube'
_diffrn_radiation_type MoK\a
_diffrn_radiation_wavelength 0.71073
_diffrn_reflns_av_R_equivalents 0.0793
_diffrn_reflns_av_sigmaI/netI 0.0646
_diffrn_reflns_limit_h_max 15
_diffrn_reflns_limit_h_min -15
_diffrn_reflns_limit_k_max 8
_diffrn_reflns_limit_k_min -8
_diffrn_reflns_limit_l_max 24
_diffrn_reflns_limit_l_min -24
_diffrn_reflns_number 14543
_diffrn_reflns_theta_full 22.49
_diffrn_reflns_theta_max 22.49
_diffrn_reflns_theta_min 1.49
_exptl_absorpt_coefficient_mu 0.100
_exptl_absorpt_correction_T_max 0.9901
_exptl_absorpt_correction_T_min 0.9725
_exptl_absorpt_correction_type none
_exptl_crystal_colour red
_exptl_crystal_density_diffrn 1.338
_exptl_crystal_density_meas ?
_exptl_crystal_density_method 'not measured'
_exptl_crystal_description Block
_exptl_crystal_F_000 1008
_exptl_crystal_size_max 0.28
_exptl_crystal_size_mid 0.23
_exptl_crystal_size_min 0.10
_refine_diff_density_max 0.522
_refine_diff_density_min -0.360
_refine_diff_density_rms 0.068
_refine_ls_extinction_method none
_refine_ls_goodness_of_fit_ref 1.020
_refine_ls_hydrogen_treatment mixed
_refine_ls_matrix_type full
_refine_ls_number_parameters 318
_refine_ls_number_reflns 3075
_refine_ls_number_restraints 0
_refine_ls_restrained_S_all 1.020
_refine_ls_R_factor_all 0.1255
_refine_ls_R_factor_gt 0.0694
_refine_ls_shift/su_max 0.000
_refine_ls_shift/su_mean 0.000
_refine_ls_structure_factor_coef Fsqd
_refine_ls_weighting_details 'calc w=1/[\s^2^(Fo^2^)+(0.1027P)^2^+3.0465P] where P=(Fo^2^+2Fc^2^)/3'
_refine_ls_weighting_scheme calc
_refine_ls_wR_factor_gt 0.1737
_refine_ls_wR_factor_ref 0.2201
_reflns_number_gt 1772
_reflns_number_total 3075
_reflns_threshold_expression >2sigma(I)
_cod_data_source_file b106474f.txt
_cod_data_source_block thorri6m
_cod_depositor_comments
;
The following automatic conversions were performed:
'_symmetry_cell_setting' value 'Monoclinic' changed to 'monoclinic'
according to '/home/saulius/struct/CIF-dictionaries/cif_core.dic'
dictionary named 'cif_core.dic' version 2.4.1 from 2010-06-29.

Automatic conversion script
Id: cif_fix_enum 1527 2010-12-29 10:47:43Z saulius 

The following automatic conversions were performed:

'_exptl_crystal_density_meas' value 'not_measured' was changed to '?'
- the value is perceived as not measured.

Automatic conversion script
Id: cif_fix_values 3008 2015-01-20 13:52:24Z robertas 
;
_cod_original_cell_volume 2354.9(15)
_cod_original_sg_symbol_H-M P2(1)/c
_cod_database_code 7204222

loop_
_symmetry_equiv_pos_as_xyz
'x, y, z'
'-x, y+1/2, -z+1/2'
'-x, -y, -z'
'x, -y-1/2, z-1/2'

loop_
_atom_site_label
_atom_site_type_symbol
_atom_site_fract_x
_atom_site_fract_y
_atom_site_fract_z
_atom_site_U_iso_or_equiv
_atom_site_adp_type
_atom_site_occupancy
_atom_site_symmetry_multiplicity
_atom_site_calc_flag
_atom_site_refinement_flags
_atom_site_disorder_assembly
_atom_site_disorder_group
O1 O -0.0871(4) 1.6132(6) -0.1069(2) 0.1061(19) Uani 1 1 d . . .
O2 O -0.1546(3) 1.4225(6) -0.1738(2) 0.0757(13) Uani 1 1 d . . .
N3 N -0.0952(4) 1.4640(7) -0.1269(2) 0.0558(13) Uani 1 1 d . . .
C4 C -0.0283(4) 1.3282(7) -0.0931(2) 0.0444(14) Uani 1 1 d . . .
C5 C 0.0505(4) 1.3741(9) -0.0480(3) 0.0619(16) Uani 1 1 d . . .
H5 H 0.0639 1.4946 -0.0362 0.074 Uiso 1 1 calc R . .
C6 C 0.1133(4) 1.2319(13) -0.0184(3) 0.085(2) Uani 1 1 d . . .
H6 H 0.1691 1.2542 0.0145 0.101 Uiso 1 1 calc R . .
C7 C 0.0885(6) 1.0561(9) -0.0405(4) 0.078(2) Uani 1 1 d . . .
C8 C 0.0108(5) 1.0243(10) -0.0846(4) 0.079(2) Uani 1 1 d . . .
H8 H -0.0035 0.9057 -0.0983 0.094 Uiso 1 1 calc R . .
C9 C -0.0486(4) 1.1545(8) -0.1107(3) 0.0600(16) Uani 1 1 d . . .
H9 H -0.1060 1.1275 -0.1421 0.072 Uiso 1 1 calc R . .
N10 N 0.1596(5) 0.8966(6) -0.0147(3) 0.0777(18) Uani 1 1 d . . .
N11 N 0.2021(4) 0.9411(9) 0.0318(2) 0.085(2) Uani 1 1 d . . .
C12 C 0.2680(4) 0.7771(7) 0.0529(3) 0.0483(15) Uani 1 1 d . . .
C13 C 0.3103(4) 0.7831(7) 0.1136(3) 0.0471(14) Uani 1 1 d . . .
H13 H 0.2970 0.8799 0.1367 0.057 Uiso 1 1 calc R . .
C14 C 0.3720(4) 0.6494(7) 0.1412(2) 0.0427(13) Uani 1 1 d . . .
H14 H 0.3995 0.6530 0.1838 0.051 Uiso 1 1 calc R . .
C15 C 0.3956(3) 0.5069(6) 0.1080(2) 0.0336(12) Uani 1 1 d . . .
C16 C 0.3563(3) 0.5105(6) 0.0452(2) 0.0397(13) Uani 1 1 d . . .
C17 C 0.2908(4) 0.6418(7) 0.0177(2) 0.0461(14) Uani 1 1 d . . .
H17 H 0.2618 0.6394 -0.0248 0.055 Uiso 1 1 calc R . .
O18 O 0.3908(2) 0.3838(4) 0.01345(14) 0.0468(9) Uani 1 1 d . . .
C19 C 0.3752(4) 0.4122(8) -0.0497(2) 0.0570(16) Uani 1 1 d . . .
H19A H 0.4164 0.3302 -0.0653 0.085 Uiso 1 1 calc R . .
H19B H 0.3925 0.5350 -0.0568 0.085 Uiso 1 1 calc R . .
H19C H 0.3061 0.3909 -0.0706 0.085 Uiso 1 1 calc R . .
N20 N 0.4601(3) 0.3750(5) 0.13638(16) 0.0357(10) Uani 1 1 d . . .
C21 C 0.4410(4) 0.1874(6) 0.1186(2) 0.0391(13) Uani 1 1 d . . .
H21A H 0.3774 0.1793 0.0873 0.047 Uiso 1 1 calc R . .
H21B H 0.4353 0.1184 0.1542 0.047 Uiso 1 1 calc R . .
C22 C 0.5190(4) 0.1048(7) 0.0943(2) 0.0448(13) Uani 1 1 d . . .
H22A H 0.5030 -0.0216 0.0842 0.054 Uiso 1 1 calc R . .
H22B H 0.5224 0.1671 0.0569 0.054 Uiso 1 1 calc R . .
O23 O 0.6109(2) 0.1177(4) 0.13873(15) 0.0470(9) Uani 1 1 d . . .
C24 C 0.6903(4) 0.0537(7) 0.1185(3) 0.0514(15) Uani 1 1 d . . .
H24A H 0.6851 0.0992 0.0773 0.062 Uiso 1 1 calc R . .
H24B H 0.6882 -0.0778 0.1167 0.062 Uiso 1 1 calc R . .
C25 C 0.7837(4) 0.1125(8) 0.1602(3) 0.0582(16) Uani 1 1 d . . .
H25A H 0.7836 0.0866 0.2025 0.070 Uiso 1 1 calc R . .
H25B H 0.8390 0.0473 0.1515 0.070 Uiso 1 1 calc R . .
O26 O 0.7955(3) 0.2989(5) 0.15301(16) 0.0568(11) Uani 1 1 d . B .
C27 C 0.8833(4) 0.3650(11) 0.1916(3) 0.080(2) Uani 1 1 d . . .
H27A H 0.9403 0.3174 0.1795 0.096 Uiso 1 1 calc R A 1
H27B H 0.8892 0.3282 0.2338 0.096 Uiso 1 1 calc R A 1
C28 C 0.8811(5) 0.5671(10) 0.1869(3) 0.086(3) Uani 0.768(9) 1 d P B 2
H28A H 0.9414 0.6137 0.2155 0.103 Uiso 0.768(9) 1 calc PR B 2
H28B H 0.8839 0.5995 0.1456 0.103 Uiso 0.768(9) 1 calc PR B 2
O29 O 0.7979(3) 0.6577(6) 0.1986(2) 0.0433(17) Uani 0.768(9) 1 d P B 2
C30 C 0.8043(5) 0.6717(11) 0.2572(3) 0.076(2) Uani 0.768(9) 1 d P B 2
H30A H 0.8531 0.7651 0.2745 0.091 Uiso 0.768(9) 1 calc PR B 2
H30B H 0.8300 0.5581 0.2770 0.091 Uiso 0.768(9) 1 calc PR B 2
C28' C 0.8811(5) 0.5671(10) 0.1869(3) 0.086(3) Uani 0.23 1 d P B 1
H28C H 0.8306 0.6167 0.1520 0.103 Uiso 0.232(9) 1 calc PR B 1
H28D H 0.9457 0.6252 0.1928 0.103 Uiso 0.232(9) 1 calc PR B 1
O29' O 0.8454(12) 0.535(2) 0.2494(7) 0.055(6) Uani 0.232(9) 1 d P B 1
C30' C 0.8043(5) 0.6717(11) 0.2572(3) 0.076(2) Uani 0.23 1 d P B 1
H30C H 0.7983 0.7389 0.2193 0.091 Uiso 0.232(9) 1 calc PR B 1
H30D H 0.8550 0.7354 0.2884 0.091 Uiso 0.232(9) 1 calc PR B 1
C31 C 0.7138(4) 0.7137(8) 0.2727(3) 0.0526(15) Uani 1 1 d . . .
H31A H 0.7300 0.7472 0.3159 0.063 Uiso 1 1 calc R B 1
H31B H 0.6831 0.8183 0.2488 0.063 Uiso 1 1 calc R B 1
O32 O 0.6444(3) 0.5732(5) 0.26233(14) 0.0484(10) Uani 1 1 d . B .
C33 C 0.5981(3) 0.5386(7) 0.2007(2) 0.0405(13) Uani 1 1 d . . .
H33A H 0.6465 0.4924 0.1804 0.049 Uiso 1 1 calc R B .
H33B H 0.5693 0.6493 0.1800 0.049 Uiso 1 1 calc R . .
C34 C 0.5189(3) 0.4028(6) 0.1980(2) 0.0377(12) Uani 1 1 d . B .
H34A H 0.5492 0.2888 0.2150 0.045 Uiso 1 1 calc R . .
H34B H 0.4761 0.4436 0.2231 0.045 Uiso 1 1 calc R . .

loop_
_atom_site_aniso_label
_atom_site_aniso_U_11
_atom_site_aniso_U_22
_atom_site_aniso_U_33
_atom_site_aniso_U_23
_atom_site_aniso_U_13
_atom_site_aniso_U_12
O1 0.172(5) 0.044(3) 0.087(4) 0.000(3) 0.008(3) 0.030(3)
O2 0.065(3) 0.086(3) 0.065(3) 0.017(3) -0.001(2) 0.000(2)
N3 0.068(3) 0.051(3) 0.051(3) 0.013(3) 0.021(3) 0.012(3)
C4 0.047(3) 0.040(3) 0.048(3) 0.012(3) 0.015(3) 0.012(3)
C5 0.063(4) 0.068(4) 0.054(4) 0.011(3) 0.015(3) 0.001(3)
C6 0.035(3) 0.166(8) 0.051(4) 0.027(5) 0.008(3) 0.010(4)
C7 0.095(6) 0.047(4) 0.109(6) 0.037(4) 0.058(5) 0.022(4)
C8 0.055(4) 0.063(5) 0.127(7) 0.020(5) 0.038(4) 0.010(4)
C9 0.055(4) 0.044(4) 0.089(5) 0.008(3) 0.034(3) 0.008(3)
N10 0.124(5) 0.035(3) 0.097(5) -0.021(3) 0.069(4) -0.023(3)
N11 0.057(3) 0.150(6) 0.048(3) -0.024(4) 0.017(3) -0.053(4)
C12 0.039(3) 0.028(3) 0.077(4) 0.016(3) 0.015(3) 0.013(2)
C13 0.048(3) 0.032(3) 0.066(4) -0.003(3) 0.022(3) 0.000(3)
C14 0.047(3) 0.038(3) 0.046(3) -0.006(3) 0.018(3) -0.001(3)
C15 0.036(3) 0.027(3) 0.037(3) -0.001(2) 0.009(2) 0.000(2)
C16 0.044(3) 0.033(3) 0.042(3) -0.006(3) 0.011(3) -0.004(2)
C17 0.041(3) 0.043(3) 0.050(3) 0.005(3) 0.006(3) -0.006(3)
O18 0.067(2) 0.039(2) 0.0313(19) -0.0025(17) 0.0075(17) 0.0049(18)
C19 0.081(4) 0.056(4) 0.032(3) -0.004(3) 0.012(3) 0.003(3)
N20 0.045(2) 0.027(2) 0.033(2) -0.0025(18) 0.0070(19) -0.0011(19)
C21 0.051(3) 0.023(3) 0.041(3) 0.002(2) 0.010(3) -0.005(2)
C22 0.058(3) 0.028(3) 0.047(3) -0.004(2) 0.012(3) -0.002(3)
O23 0.050(2) 0.042(2) 0.049(2) 0.0011(17) 0.0134(19) 0.0045(17)
C24 0.057(4) 0.037(3) 0.064(4) 0.000(3) 0.022(3) 0.010(3)
C25 0.050(3) 0.057(4) 0.068(4) 0.000(3) 0.016(3) 0.015(3)
O26 0.052(2) 0.058(3) 0.060(2) -0.015(2) 0.014(2) -0.0067(19)
C27 0.051(4) 0.122(7) 0.071(4) -0.028(4) 0.024(3) -0.014(4)
C28 0.064(4) 0.099(6) 0.116(6) -0.052(5) 0.059(4) -0.032(4)
O29 0.045(3) 0.042(3) 0.044(3) -0.001(2) 0.014(2) -0.003(2)
C30 0.057(4) 0.088(6) 0.082(5) -0.037(4) 0.019(4) -0.011(4)
C28' 0.064(4) 0.099(6) 0.116(6) -0.052(5) 0.059(4) -0.032(4)
O29' 0.055(10) 0.040(11) 0.064(12) -0.003(8) 0.010(9) 0.004(8)
C30' 0.057(4) 0.088(6) 0.082(5) -0.037(4) 0.019(4) -0.011(4)
C31 0.050(3) 0.056(4) 0.056(4) -0.021(3) 0.020(3) -0.015(3)
O32 0.062(2) 0.051(2) 0.0302(19) -0.0070(16) 0.0084(17) -0.0169(18)
C33 0.047(3) 0.041(3) 0.032(3) 0.002(2) 0.008(2) -0.004(2)
C34 0.045(3) 0.036(3) 0.032(3) 0.002(2) 0.009(2) -0.003(2)

loop_
_atom_type_symbol
_atom_type_description
_atom_type_scat_dispersion_real
_atom_type_scat_dispersion_imag
_atom_type_scat_source
C C 0.0033 0.0016 'International Tables Vol C Tables 4.2.6.8 and 6.1.1.4'
H H 0.0000 0.0000 'International Tables Vol C Tables 4.2.6.8 and 6.1.1.4'
N N 0.0061 0.0033 'International Tables Vol C Tables 4.2.6.8 and 6.1.1.4'
O O 0.0106 0.0060 'International Tables Vol C Tables 4.2.6.8 and 6.1.1.4'

loop_
_geom_angle_atom_site_label_1
_geom_angle_atom_site_label_2
_geom_angle_atom_site_label_3
_geom_angle
_geom_angle_site_symmetry_1
_geom_angle_site_symmetry_3
_geom_angle_publ_flag
O1 N3 O2 123.3(5) . . ?
O1 N3 C4 117.8(5) . . ?
O2 N3 C4 118.9(5) . . ?
C5 C4 C9 122.3(5) . . ?
C5 C4 N3 120.8(5) . . ?
C9 C4 N3 117.0(5) . . ?
C4 C5 C6 116.8(6) . . ?
C7 C6 C5 117.4(6) . . ?
C8 C7 C6 121.5(7) . . ?
C8 C7 N10 118.2(7) . . ?
C6 C7 N10 120.1(8) . . ?
C7 C8 C9 121.1(7) . . ?
C8 C9 C4 120.8(6) . . ?
N11 N10 C7 104.7(6) . . ?
N10 N11 C12 100.5(6) . . ?
C13 C12 C17 120.9(5) . . ?
C13 C12 N11 110.9(5) . . ?
C17 C12 N11 128.1(5) . . ?
C12 C13 C14 119.9(5) . . ?
C13 C14 C15 121.5(5) . . ?
N20 C15 C16 121.8(4) . . ?
N20 C15 C14 120.9(4) . . ?
C16 C15 C14 117.2(4) . . ?
O18 C16 C17 123.0(4) . . ?
O18 C16 C15 115.9(4) . . ?
C17 C16 C15 121.0(5) . . ?
C16 C17 C12 119.2(5) . . ?
C16 O18 C19 117.4(4) . . ?
C15 N20 C34 119.2(4) . . ?
C15 N20 C21 120.4(4) . . ?
C34 N20 C21 115.0(4) . . ?
N20 C21 C22 113.7(4) . . ?
O23 C22 C21 109.1(4) . . ?
C24 O23 C22 113.3(4) . . ?
O23 C24 C25 109.7(4) . . ?
O26 C25 C24 109.4(4) . . ?
C27 O26 C25 112.7(5) . . ?
O26 C27 C28 108.0(6) . . ?
O29 C28 C27 117.3(5) . . ?
C30 O29 C28 113.0(5) . . ?
O29 C30 C31 116.2(6) . . ?
O32 C31 C30 114.4(5) . . ?
C33 O32 C31 114.6(4) . . ?
O32 C33 C34 107.7(4) . . ?
N20 C34 C33 111.2(4) . . ?

loop_
_geom_bond_atom_site_label_1
_geom_bond_atom_site_label_2
_geom_bond_distance
_geom_bond_site_symmetry_2
_geom_bond_publ_flag
O1 N3 1.206(6) . ?
O2 N3 1.213(6) . ?
N3 C4 1.465(7) . ?
C4 C5 1.347(7) . ?
C4 C9 1.375(8) . ?
C5 C6 1.439(9) . ?
C6 C7 1.426(10) . ?
C7 C8 1.299(10) . ?
C7 N10 1.575(9) . ?
C8 C9 1.324(8) . ?
N10 N11 1.126(6) . ?
N11 C12 1.544(8) . ?
C12 C13 1.360(7) . ?
C12 C17 1.391(7) . ?
C13 C14 1.370(7) . ?
C14 C15 1.408(7) . ?
C15 N20 1.386(6) . ?
C15 C16 1.398(6) . ?
C16 O18 1.369(6) . ?
C16 C17 1.385(7) . ?
O18 C19 1.424(6) . ?
N20 C34 1.450(6) . ?
N20 C21 1.474(6) . ?
C21 C22 1.499(7) . ?
C22 O23 1.424(6) . ?
O23 C24 1.412(6) . ?
C24 C25 1.476(7) . ?
C25 O26 1.426(6) . ?
O26 C27 1.408(7) . ?
C27 C28 1.523(10) . ?
C28 O29 1.447(7) . ?
O29 C30 1.328(7) . ?
C30 C31 1.455(8) . ?
C31 O32 1.419(6) . ?
O32 C33 1.413(5) . ?
C33 C34 1.506(6) . ?
